data_7155178
loop_
_publ_author_name
'Herrera, Lizzi'
'Stephens, David E.'
'D'Avila, Abigail'
'George, Kathryn G.'
'Arman, Hadi'
'Zhang, Yu'
'Perry, George'
'Lleonart, Ricardo'
'Larionov, Oleg V.'
'Fern\'andez, Patricia L'

_publ_section_title
;
 Insights into the structural patterns of the antileishmanial activity of
 bi- and tricyclic N-heterocycles.
;
_journal_issue 29
_journal_name_full 'Organic &amp; biomolecular chemistry'
_journal_page_first 7053
_journal_page_last 7060
_journal_paper_doi 10.1039/c6ob01149g
_journal_volume 14
_journal_year 2016
_chemical_formula_moiety 'C26 H25 Br N2 O'
_chemical_formula_sum 'C26 H25 Br N2 O'
_chemical_formula_weight 461.39
_chemical_name_systematic
(4aR,9aR)-6-bromo-4a-ethyl-9-(2-methylbenzyl)-3-phenyl-4,4a,9,9a-tetrahydro-[1,2]oxazino[6,5-b]indole
_space_group_crystal_system triclinic
_space_group_IT_number 2
_space_group_name_Hall '-P 1'
_space_group_name_H-M_alt 'P -1'
_symmetry_space_group_name_Hall '-P 1'
_symmetry_space_group_name_H-M 'P -1'
_atom_sites_solution_hydrogens difmap
_audit_creation_date 2016-04-01
_audit_creation_method
;
Olex2 1.2
(compiled 2015.01.26 svn.r3150 for OlexSys, GUI svn.r4998)
;
_audit_update_record
;
2016-05-22 deposited with the CCDC.
2016-06-27 downloaded from the CCDC.
;
_cell_angle_alpha 84.992(11)
_cell_angle_beta 72.078(11)
_cell_angle_gamma 74.256(11)
_cell_formula_units_Z 2
_cell_length_a 9.1842(15)
_cell_length_b 10.542(2)
_cell_length_c 11.953(2)
_cell_measurement_reflns_used 4684
_cell_measurement_temperature 98
_cell_measurement_theta_max 40.2
_cell_measurement_theta_min 2.8
_cell_volume 1059.8(3)
_computing_cell_refinement
;
CrystalClear-SM Expert 2.0 r5 (Rigaku, 2010)
;
_computing_data_collection
;
CrystalClear-SM Expert 2.0 r5 (Rigaku, 2010)
;
_computing_data_reduction
;
CrystalClear-SM Expert 2.0 r5 (Rigaku, 2010)
;
_computing_molecular_graphics 'Olex2 (Dolomanov et al., 2009)'
_computing_publication_material 'Olex2 (Dolomanov et al., 2009)'
_computing_structure_refinement 'ShelXL (Sheldrick, 2008)'
_diffrn_ambient_temperature 98
_diffrn_detector CCD
_diffrn_detector_area_resol_mean 28.5714
_diffrn_measured_fraction_theta_full 0.987
_diffrn_measured_fraction_theta_max 0.985
_diffrn_measurement_details
;
scan:
    Number of images: 240
               Slice: -125.0000 - -5.0000
         Image width: 0.5000
            Exp time: 30.0000
       Rotation axis: Omega
               Omega: 0.0000
               Kappa: 0.0000
                 Phi: 270.0000
                 XTD: 34.8119
              2theta: -35.1803
scan:
    Number of images: 150
               Slice: -106.0000 - -31.0000
         Image width: 0.5000
            Exp time: 30.0000
       Rotation axis: Omega
               Omega: 0.0000
               Kappa: 0.0000
                 Phi: 0.0000
                 XTD: 34.8119
              2theta: -35.1803
scan:
    Number of images: 106
               Slice: -65.0000 - -12.0000
         Image width: 0.5000
            Exp time: 30.0000
       Rotation axis: Omega
               Omega: 0.0000
               Kappa: 70.0000
                 Phi: 180.0000
                 XTD: 34.8119
              2theta: -35.1803
scan:
    Number of images: 100
               Slice: -65.0000 - -15.0000
         Image width: 0.5000
            Exp time: 30.0000
       Rotation axis: Omega
               Omega: 0.0000
               Kappa: 70.0000
                 Phi: 0.0000
                 XTD: 34.8119
              2theta: -35.1803
;
_diffrn_measurement_device
;
AFC12 (Right): Kappa 3 circle
;
_diffrn_measurement_device_type
;
Rigaku Saturn724 (2x2 bin mode)
;
_diffrn_measurement_method 'profile data from \w-scans'
_diffrn_measurement_specimen_support Fiber
_diffrn_orient_matrix_type d*Trek
_diffrn_orient_matrix_UB_11 0.107699
_diffrn_orient_matrix_UB_12 -0.045291
_diffrn_orient_matrix_UB_13 0.019456
_diffrn_orient_matrix_UB_21 0.009597
_diffrn_orient_matrix_UB_22 0.054172
_diffrn_orient_matrix_UB_23 -0.081777
_diffrn_orient_matrix_UB_31 -0.006549
_diffrn_orient_matrix_UB_32 0.073252
_diffrn_orient_matrix_UB_33 0.048195
_diffrn_radiation_monochromator 'Graphite Monochromator'
_diffrn_radiation_type MoK\a
_diffrn_radiation_wavelength 0.71073
_diffrn_reflns_av_R_equivalents 0.0392
_diffrn_reflns_av_unetI/netI 0.0511
_diffrn_reflns_Laue_measured_fraction_full 0.987
_diffrn_reflns_Laue_measured_fraction_max 0.985
_diffrn_reflns_limit_h_max 9
_diffrn_reflns_limit_h_min -11
_diffrn_reflns_limit_k_max 13
_diffrn_reflns_limit_k_min -13
_diffrn_reflns_limit_l_max 13
_diffrn_reflns_limit_l_min -15
_diffrn_reflns_number 7087
_diffrn_reflns_point_group_measured_fraction_full 0.987
_diffrn_reflns_point_group_measured_fraction_max 0.985
_diffrn_reflns_theta_full 25.242
_diffrn_reflns_theta_max 27.499
_diffrn_reflns_theta_min 2.412
_diffrn_source 'Sealed Tube'
_diffrn_source_current 40.0
_diffrn_source_power 2.0
_diffrn_source_voltage 50.0
_exptl_absorpt_coefficient_mu 1.960
_exptl_absorpt_correction_T_max 1.000
_exptl_absorpt_correction_T_min 0.364
_exptl_absorpt_correction_type multi-scan
_exptl_absorpt_process_details 'ABSCOR (Higashi, 1995)'
_exptl_crystal_colour 'clear colourless'
_exptl_crystal_colour_lustre clear
_exptl_crystal_colour_primary colourless
_exptl_crystal_density_diffrn 1.446
_exptl_crystal_description plank
_exptl_crystal_F_000 476
_exptl_crystal_size_max 0.4
_exptl_crystal_size_mid 0.22
_exptl_crystal_size_min 0.05
_refine_diff_density_max 0.725
_refine_diff_density_min -0.770
_refine_diff_density_rms 0.076
_refine_ls_extinction_method none
_refine_ls_goodness_of_fit_ref 1.021
_refine_ls_hydrogen_treatment refxyz
_refine_ls_matrix_type full
_refine_ls_number_parameters 346
_refine_ls_number_reflns 4807
_refine_ls_number_restraints 0
_refine_ls_restrained_S_all 1.021
_refine_ls_R_factor_all 0.0416
_refine_ls_R_factor_gt 0.0377
_refine_ls_shift/su_max 0.002
_refine_ls_shift/su_mean 0.000
_refine_ls_structure_factor_coef Fsqd
_refine_ls_weighting_details 'w=1/[\s^2^(Fo^2^)+(0.0400P)^2^+0.4500P] where P=(Fo^2^+2Fc^2^)/3'
_refine_ls_weighting_scheme calc
_refine_ls_wR_factor_gt 0.0867
_refine_ls_wR_factor_ref 0.0885
_reflns_Friedel_coverage 0.000
_reflns_number_gt 4223
_reflns_number_total 4807
_reflns_threshold_expression 'I > 2\s(I)'
_cod_data_source_file c6ob01149g2.cif
_cod_data_source_block cd0965a
_cod_depositor_comments 'Adding full bibliography for 7155174--7155178.cif.'
_cod_database_code 7155178
_shelx_space_group_comment
;
The symmetry employed for this shelxl refinement is uniquely defined
by the following loop, which should always be used as a source of
symmetry information in preference to the above space-group names.
They are only intended as comments.
;
_olex2_refinement_description
;
1. Fixed Uiso
 At 1.2 times of:
  All C(H) groups, All C(H,H,H,H,H,H,H,H,H,H,H,H,H,H,H,H,H,H) groups
 At 1.5 times of:
  All C(H,H,H,H,H,H) groups
;
_shelx_shelxl_version_number 2014/7
_olex2_exptl_crystal_mounting_method 'glass fiber'
_olex2_submission_special_instructions 'No special instructions were received'

loop_
_space_group_symop_operation_xyz
'x, y, z'
'-x, -y, -z'

loop_
_atom_site_label
_atom_site_type_symbol
_atom_site_fract_x
_atom_site_fract_y
_atom_site_fract_z
_atom_site_U_iso_or_equiv
_atom_site_adp_type
_atom_site_occupancy
_atom_site_site_symmetry_order
_atom_site_calc_flag
_atom_site_refinement_flags_posn
Br1 Br 0.69412(3) 1.35008(2) 0.51573(2) 0.02701(9) Uani 1 1 d .
O1 O -0.01590(17) 1.09542(15) 0.71568(13) 0.0178(3) Uani 1 1 d .
N1 N 0.2264(2) 1.03875(18) 0.76807(17) 0.0186(4) Uani 1 1 d .
N2 N 0.0541(2) 1.10375(18) 0.58982(16) 0.0175(4) Uani 1 1 d .
C1 C 0.3489(2) 1.0945(2) 0.70676(19) 0.0161(4) Uani 1 1 d .
C2 C 0.5100(3) 1.0339(2) 0.6650(2) 0.0199(5) Uani 1 1 d .
C3 C 0.6122(3) 1.1117(2) 0.6070(2) 0.0197(5) Uani 1 1 d .
C4 C 0.5517(3) 1.2458(2) 0.5939(2) 0.0178(4) Uani 1 1 d .
C5 C 0.3903(2) 1.3078(2) 0.63657(19) 0.0156(4) Uani 1 1 d .
C6 C 0.2895(2) 1.2306(2) 0.69244(18) 0.0140(4) Uani 1 1 d .
C7 C 0.1100(2) 1.2677(2) 0.74449(19) 0.0152(4) Uani 1 1 d .
C8 C 0.0277(2) 1.3247(2) 0.6499(2) 0.0159(4) Uani 1 1 d .
C9 C 0.0687(2) 1.2208(2) 0.55904(19) 0.0154(4) Uani 1 1 d .
C10 C 0.0736(2) 1.1318(2) 0.7825(2) 0.0162(4) Uani 1 1 d .
H10 H 0.007(3) 1.135(2) 0.860(2) 0.019 Uiso 1 1 d R
C11 C 0.2451(3) 0.8981(2) 0.7845(2) 0.0200(5) Uani 1 1 d .
C12 C 0.2939(2) 0.8426(2) 0.8935(2) 0.0170(4) Uani 1 1 d .
C13 C 0.3115(2) 0.7077(2) 0.9196(2) 0.0197(5) Uani 1 1 d .
C14 C 0.3541(3) 0.6580(2) 1.0208(2) 0.0238(5) Uani 1 1 d .
C15 C 0.3816(3) 0.7376(3) 1.0943(2) 0.0272(5) Uani 1 1 d .
C16 C 0.3662(3) 0.8702(3) 1.0671(2) 0.0248(5) Uani 1 1 d .
C17 C 0.3228(3) 0.9223(2) 0.9674(2) 0.0204(5) Uani 1 1 d .
C18 C 0.2853(3) 0.6179(2) 0.8400(3) 0.0266(5) Uani 1 1 d .
C19 C 0.0531(3) 1.3650(2) 0.8465(2) 0.0177(4) Uani 1 1 d .
C20 C 0.1244(3) 1.3155(2) 0.9474(2) 0.0225(5) Uani 1 1 d .
C21 C 0.1333(2) 1.2445(2) 0.43104(19) 0.0151(4) Uani 1 1 d .
C23 C 0.2259(3) 1.3340(2) 0.3905(2) 0.0183(4) Uani 1 1 d .
C24 C 0.2929(3) 1.3503(2) 0.2708(2) 0.0211(5) Uani 1 1 d .
C25 C 0.2669(3) 1.2784(2) 0.1900(2) 0.0223(5) Uani 1 1 d .
C26 C 0.1724(3) 1.1906(2) 0.2300(2) 0.0210(5) Uani 1 1 d .
C27 C 0.1047(2) 1.1740(2) 0.3495(2) 0.0175(4) Uani 1 1 d .
H8A H 0.057(3) 1.409(2) 0.611(2) 0.021 Uiso 1 1 d R
H27 H 0.047(3) 1.116(3) 0.374(2) 0.021 Uiso 1 1 d R
H3 H 0.722(3) 1.075(2) 0.578(2) 0.021 Uiso 1 1 d R
H2 H 0.550(3) 0.945(3) 0.673(2) 0.021 Uiso 1 1 d R
H5 H 0.351(3) 1.400(3) 0.626(2) 0.021 Uiso 1 1 d R
H23 H 0.241(3) 1.383(2) 0.447(2) 0.021 Uiso 1 1 d R
H11A H 0.147(3) 0.880(2) 0.789(2) 0.021 Uiso 1 1 d R
H19A H -0.062(3) 1.388(2) 0.875(2) 0.021 Uiso 1 1 d R
H18A H 0.367(3) 0.611(3) 0.757(2) 0.026 Uiso 1 1 d R
H26 H 0.148(3) 1.139(2) 0.176(2) 0.021 Uiso 1 1 d R
H20A H 0.082(3) 1.234(3) 0.990(2) 0.026 Uiso 1 1 d R
H11B H 0.320(3) 0.851(2) 0.714(2) 0.021 Uiso 1 1 d R
H19B H 0.082(3) 1.446(3) 0.813(2) 0.021 Uiso 1 1 d R
H20B H 0.092(3) 1.383(3) 1.006(2) 0.026 Uiso 1 1 d R
H15 H 0.408(3) 0.696(2) 1.169(2) 0.021 Uiso 1 1 d R
H25 H 0.318(3) 1.288(3) 0.108(2) 0.021 Uiso 1 1 d R
H24 H 0.360(3) 1.409(2) 0.243(2) 0.021 Uiso 1 1 d R
H20C H 0.244(3) 1.294(3) 0.918(2) 0.026 Uiso 1 1 d R
H16 H 0.396(3) 0.926(2) 1.115(2) 0.021 Uiso 1 1 d R
H17 H 0.311(3) 1.013(3) 0.948(2) 0.021 Uiso 1 1 d R
H14 H 0.370(3) 0.573(3) 1.035(2) 0.021 Uiso 1 1 d R
H8B H -0.085(3) 1.348(2) 0.685(2) 0.021 Uiso 1 1 d R
H18B H 0.302(3) 0.531(3) 0.871(2) 0.026 Uiso 1 1 d R
H18C H 0.181(3) 0.647(3) 0.836(2) 0.026 Uiso 1 1 d R

loop_
_atom_site_aniso_label
_atom_site_aniso_U_11
_atom_site_aniso_U_22
_atom_site_aniso_U_33
_atom_site_aniso_U_23
_atom_site_aniso_U_13
_atom_site_aniso_U_12
Br1 0.01825(13) 0.02731(14) 0.03910(17) 0.01455(10) -0.01305(10) -0.01113(9)
O1 0.0201(8) 0.0243(8) 0.0150(8) 0.0029(6) -0.0087(6) -0.0121(6)
N1 0.0197(9) 0.0156(9) 0.0248(11) 0.0063(8) -0.0120(8) -0.0074(7)
N2 0.0176(9) 0.0236(9) 0.0154(9) 0.0030(8) -0.0081(7) -0.0090(7)
C1 0.0204(10) 0.0176(10) 0.0152(11) 0.0041(8) -0.0102(8) -0.0086(8)
C2 0.0223(11) 0.0145(10) 0.0251(13) 0.0041(9) -0.0124(9) -0.0035(8)
C3 0.0140(10) 0.0226(11) 0.0235(12) 0.0025(9) -0.0096(9) -0.0025(8)
C4 0.0197(10) 0.0199(10) 0.0188(11) 0.0045(9) -0.0103(8) -0.0092(8)
C5 0.0177(10) 0.0155(10) 0.0174(11) 0.0018(8) -0.0100(8) -0.0054(8)
C6 0.0163(10) 0.0159(10) 0.0127(10) 0.0016(8) -0.0092(8) -0.0037(8)
C7 0.0160(10) 0.0163(10) 0.0155(11) 0.0010(8) -0.0069(8) -0.0056(8)
C8 0.0153(10) 0.0163(10) 0.0175(11) 0.0010(8) -0.0082(8) -0.0027(8)
C9 0.0138(9) 0.0180(10) 0.0176(11) -0.0006(8) -0.0102(8) -0.0031(8)
C10 0.0175(10) 0.0204(10) 0.0158(11) 0.0017(9) -0.0085(8) -0.0095(8)
C11 0.0241(11) 0.0172(10) 0.0261(13) 0.0052(9) -0.0144(10) -0.0109(9)
C12 0.0160(10) 0.0184(10) 0.0188(11) 0.0051(9) -0.0065(8) -0.0078(8)
C13 0.0160(10) 0.0189(11) 0.0245(12) 0.0042(9) -0.0064(9) -0.0057(8)
C14 0.0198(11) 0.0203(11) 0.0285(14) 0.0110(10) -0.0066(9) -0.0045(9)
C15 0.0199(11) 0.0373(14) 0.0203(13) 0.0083(11) -0.0056(9) -0.0036(10)
C16 0.0229(11) 0.0320(13) 0.0201(12) -0.0022(10) -0.0085(9) -0.0049(10)
C17 0.0223(11) 0.0190(11) 0.0216(12) 0.0018(9) -0.0085(9) -0.0063(9)
C18 0.0270(13) 0.0179(11) 0.0380(16) 0.0029(11) -0.0124(11) -0.0087(9)
C19 0.0198(11) 0.0189(11) 0.0170(11) -0.0007(9) -0.0080(9) -0.0062(8)
C20 0.0295(13) 0.0256(12) 0.0169(12) -0.0017(10) -0.0124(9) -0.0075(10)
C21 0.0144(10) 0.0157(10) 0.0173(11) 0.0006(8) -0.0090(8) -0.0024(8)
C23 0.0207(11) 0.0185(10) 0.0193(12) 0.0003(9) -0.0117(9) -0.0046(8)
C24 0.0193(11) 0.0242(12) 0.0216(12) 0.0044(9) -0.0073(9) -0.0083(9)
C25 0.0217(11) 0.0298(12) 0.0153(12) 0.0037(10) -0.0079(9) -0.0050(9)
C26 0.0225(11) 0.0249(11) 0.0190(12) -0.0018(9) -0.0123(9) -0.0041(9)
C27 0.0175(10) 0.0186(10) 0.0197(12) 0.0012(9) -0.0097(8) -0.0054(8)

loop_
_atom_type_symbol
_atom_type_description
_atom_type_scat_dispersion_real
_atom_type_scat_dispersion_imag
_atom_type_scat_source
C C 0.0033 0.0016 'International Tables Vol C Tables 4.2.6.8 and 6.1.1.4'
Br Br -0.2901 2.4595 'International Tables Vol C Tables 4.2.6.8 and 6.1.1.4'
N N 0.0061 0.0033 'International Tables Vol C Tables 4.2.6.8 and 6.1.1.4'
O O 0.0106 0.0060 'International Tables Vol C Tables 4.2.6.8 and 6.1.1.4'
H H 0.0000 0.0000 'International Tables Vol C Tables 4.2.6.8 and 6.1.1.4'

loop_
_geom_angle_atom_site_label_1
_geom_angle_atom_site_label_2
_geom_angle_atom_site_label_3
_geom_angle
C10 O1 N2 113.09(15)
C1 N1 C10 111.36(17)
C1 N1 C11 123.63(19)
C10 N1 C11 122.70(17)
C9 N2 O1 110.97(17)
N1 C1 C2 128.6(2)
N1 C1 C6 110.07(18)
C2 C1 C6 121.3(2)
C1 C2 C3 118.2(2)
C1 C2 H2 122.2(16)
C3 C2 H2 119.6(16)
C2 C3 H3 121.0(16)
C4 C3 C2 119.7(2)
C4 C3 H3 119.3(16)
C3 C4 Br1 118.83(16)
C3 C4 C5 122.5(2)
C5 C4 Br1 118.71(16)
C4 C5 H5 121.0(15)
C6 C5 C4 117.73(19)
C6 C5 H5 121.3(15)
C1 C6 C7 109.36(18)
C5 C6 C1 120.57(19)
C5 C6 C7 130.06(19)
C6 C7 C8 111.29(18)
C6 C7 C10 102.71(16)
C6 C7 C19 112.33(16)
C8 C7 C10 107.14(16)
C19 C7 C8 109.88(17)
C19 C7 C10 113.21(18)
C7 C8 H8A 113.3(14)
C7 C8 H8B 109.7(15)
C9 C8 C7 108.75(17)
C9 C8 H8A 110.4(14)
C9 C8 H8B 107.9(15)
H8A C8 H8B 106.6(19)
N2 C9 C8 120.7(2)
N2 C9 C21 116.58(19)
C21 C9 C8 122.71(19)
O1 C10 N1 112.29(17)
O1 C10 C7 112.67(17)
O1 C10 H10 103.2(15)
N1 C10 C7 105.36(16)
N1 C10 H10 112.6(15)
C7 C10 H10 110.9(15)
N1 C11 C12 114.36(18)
N1 C11 H11A 108.4(15)
N1 C11 H11B 109.9(15)
C12 C11 H11A 109.2(16)
C12 C11 H11B 110.3(15)
H11A C11 H11B 104(2)
C13 C12 C11 119.17(19)
C17 C12 C11 121.6(2)
C17 C12 C13 119.2(2)
C12 C13 C18 120.7(2)
C14 C13 C12 118.8(2)
C14 C13 C18 120.5(2)
C13 C14 H14 118.6(17)
C15 C14 C13 121.8(2)
C15 C14 H14 119.4(17)
C14 C15 C16 119.1(2)
C14 C15 H15 117.8(14)
C16 C15 H15 123.0(14)
C15 C16 C17 120.2(2)
C15 C16 H16 119.6(15)
C17 C16 H16 120.0(15)
C12 C17 H17 117.8(15)
C16 C17 C12 120.9(2)
C16 C17 H17 121.3(15)
C13 C18 H18A 112.0(14)
C13 C18 H18B 109.3(16)
C13 C18 H18C 109.6(16)
H18A C18 H18B 105(2)
H18A C18 H18C 111(2)
H18B C18 H18C 109(2)
C7 C19 H19A 109.6(15)
C7 C19 H19B 106.4(15)
C20 C19 C7 113.96(19)
C20 C19 H19A 110.8(15)
C20 C19 H19B 109.8(15)
H19A C19 H19B 106(2)
C19 C20 H20A 109.7(14)
C19 C20 H20B 110.7(16)
C19 C20 H20C 110.5(15)
H20A C20 H20B 106(2)
H20A C20 H20C 113(2)
H20B C20 H20C 106(2)
C23 C21 C9 120.87(18)
C23 C21 C27 119.3(2)
C27 C21 C9 119.84(19)
C21 C23 H23 118.0(16)
C24 C23 C21 120.5(2)
C24 C23 H23 121.5(16)
C23 C24 C25 120.2(2)
C23 C24 H24 120.4(15)
C25 C24 H24 119.4(15)
C24 C25 C26 119.5(2)
C24 C25 H25 118.9(15)
C26 C25 H25 121.5(15)
C25 C26 H26 122.6(15)
C27 C26 C25 120.7(2)
C27 C26 H26 116.7(15)
C21 C27 H27 120.0(17)
C26 C27 C21 119.9(2)
C26 C27 H27 120.0(17)

loop_
_geom_bond_atom_site_label_1
_geom_bond_atom_site_label_2
_geom_bond_distance
Br1 C4 1.908(2)
O1 N2 1.448(2)
O1 C10 1.445(2)
N1 C1 1.387(3)
N1 C10 1.447(3)
N1 C11 1.448(3)
N2 C9 1.287(3)
C1 C2 1.391(3)
C1 C6 1.405(3)
C2 C3 1.398(3)
C2 H2 0.92(3)
C3 C4 1.386(3)
C3 H3 0.94(3)
C4 C5 1.397(3)
C5 C6 1.378(3)
C5 H5 0.95(3)
C6 C7 1.523(3)
C7 C8 1.540(3)
C7 C10 1.557(3)
C7 C19 1.532(3)
C8 C9 1.501(3)
C8 H8A 1.03(3)
C8 H8B 0.96(3)
C9 C21 1.487(3)
C10 H10 0.94(3)
C11 C12 1.525(3)
C11 H11A 0.96(3)
C11 H11B 0.98(3)
C12 C13 1.405(3)
C12 C17 1.398(3)
C13 C14 1.399(3)
C13 C18 1.510(3)
C14 C15 1.386(4)
C14 H14 0.88(3)
C15 C16 1.386(4)
C15 H15 1.02(3)
C16 C17 1.392(3)
C16 H16 0.99(2)
C17 H17 0.95(3)
C18 H18A 1.04(3)
C18 H18B 0.95(3)
C18 H18C 0.94(3)
C19 C20 1.531(3)
C19 H19A 0.97(3)
C19 H19B 0.98(3)
C20 H20A 1.06(3)
C20 H20B 0.96(3)
C20 H20C 1.01(3)
C21 C23 1.397(3)
C21 C27 1.401(3)
C23 C24 1.388(3)
C23 H23 0.95(2)
C24 C25 1.391(3)
C24 H24 0.96(3)
C25 C26 1.393(3)
C25 H25 0.96(3)
C26 C27 1.388(3)
C26 H26 0.99(2)
C27 H27 0.89(3)

loop_
_geom_torsion_atom_site_label_1
_geom_torsion_atom_site_label_2
_geom_torsion_atom_site_label_3
_geom_torsion_atom_site_label_4
_geom_torsion
Br1 C4 C5 C6 179.85(15)
O1 N2 C9 C8 4.6(2)
O1 N2 C9 C21 -177.61(15)
N1 C1 C2 C3 -178.8(2)
N1 C1 C6 C5 178.31(18)
N1 C1 C6 C7 -2.6(2)
N1 C11 C12 C13 178.39(19)
N1 C11 C12 C17 -2.2(3)
N2 O1 C10 N1 -67.1(2)
N2 O1 C10 C7 51.7(2)
N2 C9 C21 C23 -147.59(19)
N2 C9 C21 C27 30.8(3)
C1 N1 C10 O1 111.85(19)
C1 N1 C10 C7 -11.1(2)
C1 N1 C11 C12 88.7(3)
C1 C2 C3 C4 0.7(3)
C1 C6 C7 C8 -118.34(19)
C1 C6 C7 C10 -4.0(2)
C1 C6 C7 C19 118.0(2)
C2 C1 C6 C5 -0.2(3)
C2 C1 C6 C7 178.88(19)
C2 C3 C4 Br1 179.37(16)
C2 C3 C4 C5 -0.1(3)
C3 C4 C5 C6 -0.7(3)
C4 C5 C6 C1 0.8(3)
C4 C5 C6 C7 -178.0(2)
C5 C6 C7 C8 60.6(3)
C5 C6 C7 C10 175.0(2)
C5 C6 C7 C19 -63.1(3)
C6 C1 C2 C3 -0.6(3)
C6 C7 C8 C9 62.4(2)
C6 C7 C10 O1 -113.96(18)
C6 C7 C10 N1 8.8(2)
C6 C7 C19 C20 -57.3(3)
C7 C8 C9 N2 49.6(3)
C7 C8 C9 C21 -128.1(2)
C8 C7 C10 O1 3.4(2)
C8 C7 C10 N1 126.12(18)
C8 C7 C19 C20 178.19(18)
C8 C9 C21 C23 30.1(3)
C8 C9 C21 C27 -151.54(19)
C9 C21 C23 C24 176.4(2)
C9 C21 C27 C26 -176.32(19)
C10 O1 N2 C9 -57.7(2)
C10 N1 C1 C2 -172.7(2)
C10 N1 C1 C6 8.9(2)
C10 N1 C11 C12 -110.0(2)
C10 C7 C8 C9 -49.2(2)
C10 C7 C19 C20 58.4(2)
C11 N1 C1 C2 -9.6(3)
C11 N1 C1 C6 172.02(19)
C11 N1 C10 O1 -51.4(3)
C11 N1 C10 C7 -174.41(19)
C11 C12 C13 C14 -179.1(2)
C11 C12 C13 C18 1.0(3)
C11 C12 C17 C16 179.5(2)
C12 C13 C14 C15 -1.0(3)
C13 C12 C17 C16 -1.0(3)
C13 C14 C15 C16 0.1(4)
C14 C15 C16 C17 0.3(4)
C15 C16 C17 C12 0.1(4)
C17 C12 C13 C14 1.5(3)
C17 C12 C13 C18 -178.4(2)
C18 C13 C14 C15 178.8(2)
C19 C7 C8 C9 -172.57(17)
C19 C7 C10 O1 124.67(19)
C19 C7 C10 N1 -112.58(19)
C21 C23 C24 C25 0.7(3)
C23 C21 C27 C26 2.1(3)
C23 C24 C25 C26 0.3(3)
C24 C25 C26 C27 -0.2(3)
C25 C26 C27 C21 -1.0(3)
C27 C21 C23 C24 -1.9(3)
